data_4504439
loop_
_publ_author_name
'Braverman, Maxwell A.'
'LaDuca, Robert L.'

_publ_section_title
;
 Luminescent Two- and Three-Dimensional Zinc Coordination Polymers
 Containing Isomers of Phenylenediacetate and a Kinked Tethering
 Organodiimine
;
_journal_issue 11
_journal_name_full 'Crystal Growth &amp; Design'
_journal_page_first 2343
_journal_paper_doi 10.1021/cg070599f
_journal_volume 7
_journal_year 2007
_chemical_formula_sum 'C20 H17 N3 O4 Zn'
_chemical_formula_weight 428.74
_chemical_name_systematic
; 
 ? 
;
_space_group_IT_number 33
_symmetry_cell_setting orthorhombic
_symmetry_space_group_name_Hall 'P 2c -2n'
_symmetry_space_group_name_H-M 'P n a 21'
_atom_sites_solution_hydrogens geom
_atom_sites_solution_primary direct
_atom_sites_solution_secondary difmap
_audit_creation_method SHELXL-97
_cell_angle_alpha 90.00
_cell_angle_beta 90.00
_cell_angle_gamma 90.00
_cell_formula_units_Z 4
_cell_length_a 8.972(11)
_cell_length_b 13.188(17)
_cell_length_c 15.573(19)
_cell_measurement_reflns_used 19324
_cell_measurement_temperature 293(2)
_cell_measurement_theta_max 28.10
_cell_measurement_theta_min 2.02
_cell_volume 1843(4)
_computing_structure_refinement 'SHELXL-97 (Sheldrick, 1997)'
_computing_structure_solution 'SHELXS-97 (Sheldrick, 1990)'
_diffrn_ambient_temperature 293(2)
_diffrn_measured_fraction_theta_full 0.966
_diffrn_measured_fraction_theta_max 0.966
_diffrn_radiation_monochromator graphite
_diffrn_radiation_source 'fine-focus sealed tube'
_diffrn_radiation_type MoK\a
_diffrn_radiation_wavelength 0.71073
_diffrn_reflns_av_R_equivalents 0.0772
_diffrn_reflns_av_sigmaI/netI 0.0801
_diffrn_reflns_limit_h_max 11
_diffrn_reflns_limit_h_min -11
_diffrn_reflns_limit_k_max 17
_diffrn_reflns_limit_k_min -16
_diffrn_reflns_limit_l_max 20
_diffrn_reflns_limit_l_min -19
_diffrn_reflns_number 19324
_diffrn_reflns_theta_full 28.10
_diffrn_reflns_theta_max 28.10
_diffrn_reflns_theta_min 2.02
_exptl_absorpt_coefficient_mu 1.365
_exptl_absorpt_correction_T_max 1
_exptl_absorpt_correction_T_min 0.7866
_exptl_absorpt_correction_type multi-scan
_exptl_absorpt_process_details SADABS
_exptl_crystal_colour colorless
_exptl_crystal_density_diffrn 1.545
_exptl_crystal_density_method 'not measured'
_exptl_crystal_description block
_exptl_crystal_F_000 880
_exptl_crystal_size_max .35
_exptl_crystal_size_mid .15
_exptl_crystal_size_min .15
_refine_diff_density_max 0.599
_refine_diff_density_min -0.610
_refine_diff_density_rms 0.074
_refine_ls_abs_structure_details 'Flack H D (1983), Acta Cryst. A39, 876-881'
_refine_ls_abs_structure_Flack 0.03(2)
_refine_ls_extinction_method none
_refine_ls_goodness_of_fit_ref 1.042
_refine_ls_hydrogen_treatment mixed
_refine_ls_matrix_type full
_refine_ls_number_parameters 256
_refine_ls_number_reflns 4228
_refine_ls_number_restraints 2
_refine_ls_restrained_S_all 1.042
_refine_ls_R_factor_all 0.1040
_refine_ls_R_factor_gt 0.0541
_refine_ls_shift/su_max 0.000
_refine_ls_shift/su_mean 0.000
_refine_ls_structure_factor_coef Fsqd
_refine_ls_weighting_details 'calc w=1/[\s^2^(Fo^2^)+(0.0350P)^2^+1.8830P] where P=(Fo^2^+2Fc^2^)/3'
_refine_ls_weighting_scheme calc
_refine_ls_wR_factor_gt 0.1001
_refine_ls_wR_factor_ref 0.1146
_reflns_number_gt 2713
_reflns_number_total 4228
_reflns_threshold_expression >2sigma(I)
_cod_data_source_file cg070599f-file004.cif
_cod_data_source_block ortho1
_cod_original_sg_symbol_H-M Pna2(1)
_cod_database_code 4504439

loop_
_symmetry_equiv_pos_as_xyz
'x, y, z'
'-x, -y, z+1/2'
'x+1/2, -y+1/2, z'
'-x+1/2, y+1/2, z+1/2'

loop_
_atom_site_label
_atom_site_type_symbol
_atom_site_fract_x
_atom_site_fract_y
_atom_site_fract_z
_atom_site_U_iso_or_equiv
_atom_site_adp_type
_atom_site_occupancy
_atom_site_symmetry_multiplicity
_atom_site_calc_flag
_atom_site_refinement_flags
Zn1 Zn 0.95237(6) 0.07407(4) 0.83034(5) 0.04136(17) Uani 1 1 d .
O1 O 1.0191(14) 0.1505(6) 0.6819(8) 0.276(8) Uani 1 1 d .
O2 O 0.9160(9) 0.2084(4) 0.7827(4) 0.119(2) Uani 1 1 d .
O3 O 0.7295(5) 0.5460(3) 0.3991(3) 0.0601(11) Uani 1 1 d .
O4 O 0.8446(6) 0.4788(3) 0.2872(3) 0.0631(12) Uani 1 1 d .
N1 N 1.4111(5) -0.3972(3) 0.4351(3) 0.0384(11) Uani 1 1 d .
N2 N 1.1753(5) -0.3274(3) 0.6603(3) 0.0429(11) Uani 1 1 d D
H2N H 1.168(6) -0.384(3) 0.693(3) 0.051 Uiso 1 1 d D
N3 N 1.0324(5) -0.0546(3) 0.7736(3) 0.0386(10) Uani 1 1 d .
C1 C 1.4087(6) -0.4592(4) 0.5039(3) 0.0410(13) Uani 1 1 d .
H1 H 1.4620 -0.5196 0.5014 0.049 Uiso 1 1 calc R
C2 C 1.3317(6) -0.4374(4) 0.5770(3) 0.0377(12) Uani 1 1 d .
H2 H 1.3313 -0.4835 0.6221 0.045 Uiso 1 1 calc R
C3 C 1.2536(6) -0.3467(3) 0.5847(3) 0.0330(11) Uani 1 1 d .
C4 C 1.2495(6) -0.2834(4) 0.5124(3) 0.0432(14) Uani 1 1 d .
H4 H 1.1932 -0.2242 0.5127 0.052 Uiso 1 1 calc R
C5 C 1.3311(7) -0.3110(4) 0.4406(3) 0.0413(14) Uani 1 1 d .
H5 H 1.3306 -0.2676 0.3936 0.050 Uiso 1 1 calc R
C6 C 0.9852(6) -0.1475(4) 0.8004(3) 0.0389(13) Uani 1 1 d .
H6 H 0.9181 -0.1506 0.8458 0.047 Uiso 1 1 calc R
C7 C 1.0309(6) -0.2356(4) 0.7643(3) 0.0424(13) Uani 1 1 d .
H7 H 0.9948 -0.2969 0.7853 0.051 Uiso 1 1 calc R
C8 C 1.1329(6) -0.2351(4) 0.6951(3) 0.0363(12) Uani 1 1 d .
C9 C 1.1863(6) -0.1402(4) 0.6696(4) 0.0428(13) Uani 1 1 d .
H9 H 1.2562 -0.1350 0.6257 0.051 Uiso 1 1 calc R
C10 C 1.1340(6) -0.0538(4) 0.7104(4) 0.0423(13) Uani 1 1 d .
H10 H 1.1716 0.0085 0.6929 0.051 Uiso 1 1 calc R
C11 C 1.0402(6) 0.3388(4) 0.5851(3) 0.0421(13) Uani 1 1 d .
C12 C 0.9902(6) 0.4200(4) 0.5362(4) 0.0432(14) Uani 1 1 d .
H12 H 0.9157 0.4612 0.5586 0.052 Uiso 1 1 calc R
C13 C 1.0463(6) 0.4426(4) 0.4552(4) 0.0444(14) Uani 1 1 d .
C14 C 1.1557(7) 0.3793(5) 0.4225(4) 0.0521(15) Uani 1 1 d .
H14 H 1.1954 0.3923 0.3685 0.063 Uiso 1 1 calc R
C15 C 1.2069(7) 0.2969(5) 0.4690(4) 0.0586(17) Uani 1 1 d .
H15 H 1.2793 0.2544 0.4460 0.070 Uiso 1 1 calc R
C16 C 1.1492(7) 0.2783(5) 0.5503(4) 0.0555(15) Uani 1 1 d .
H16 H 1.1852 0.2236 0.5818 0.067 Uiso 1 1 calc R
C17 C 0.9830(8) 0.3259(5) 0.6760(4) 0.0608(18) Uani 1 1 d .
H17A H 1.0455 0.3672 0.7129 0.073 Uiso 1 1 calc R
H17B H 0.8838 0.3551 0.6779 0.073 Uiso 1 1 calc R
C18 C 0.9737(8) 0.2226(5) 0.7159(5) 0.0640(18) Uani 1 1 d .
C19 C 0.9931(7) 0.5350(5) 0.4066(5) 0.0599(18) Uani 1 1 d .
H19A H 1.0682 0.5541 0.3648 0.072 Uiso 1 1 calc R
H19B H 0.9818 0.5909 0.4466 0.072 Uiso 1 1 calc R
C20 C 0.8445(7) 0.5179(4) 0.3600(3) 0.0345(13) Uani 1 1 d .

loop_
_atom_site_aniso_label
_atom_site_aniso_U_11
_atom_site_aniso_U_22
_atom_site_aniso_U_33
_atom_site_aniso_U_23
_atom_site_aniso_U_13
_atom_site_aniso_U_12
Zn1 0.0482(3) 0.0407(3) 0.0351(3) -0.0074(4) 0.0003(4) 0.0050(3)
O1 0.358(14) 0.096(6) 0.373(15) 0.129(8) 0.281(13) 0.098(8)
O2 0.215(7) 0.079(4) 0.064(3) 0.032(3) 0.041(4) 0.012(4)
O3 0.061(3) 0.071(3) 0.049(2) -0.012(2) 0.001(2) 0.005(2)
O4 0.074(3) 0.058(3) 0.058(3) -0.020(2) -0.002(3) -0.002(3)
N1 0.047(3) 0.031(2) 0.038(3) -0.008(2) -0.006(2) 0.000(2)
N2 0.053(3) 0.032(3) 0.043(3) 0.005(2) 0.012(2) 0.010(2)
N3 0.038(3) 0.044(3) 0.034(2) -0.0076(19) -0.002(2) -0.002(2)
C1 0.051(4) 0.031(3) 0.041(3) -0.006(2) -0.009(3) 0.001(2)
C2 0.051(3) 0.031(3) 0.031(3) 0.003(2) -0.003(2) 0.005(2)
C3 0.037(3) 0.036(3) 0.026(2) -0.005(2) 0.000(2) 0.001(2)
C4 0.049(3) 0.033(3) 0.048(3) 0.001(3) 0.001(3) 0.010(3)
C5 0.063(4) 0.035(3) 0.026(3) -0.004(2) -0.007(3) 0.004(3)
C6 0.040(3) 0.038(3) 0.038(3) 0.003(2) 0.010(2) 0.003(2)
C7 0.042(3) 0.038(3) 0.048(3) 0.002(3) 0.005(3) -0.001(3)
C8 0.035(3) 0.040(3) 0.034(3) -0.001(2) -0.001(2) 0.004(3)
C9 0.042(3) 0.042(3) 0.044(3) -0.001(3) 0.014(3) 0.004(3)
C10 0.041(3) 0.039(3) 0.046(3) -0.003(3) 0.005(3) -0.005(3)
C11 0.051(3) 0.039(3) 0.036(3) 0.002(2) -0.008(3) 0.000(3)
C12 0.036(3) 0.044(3) 0.050(3) 0.010(3) -0.002(2) -0.002(3)
C13 0.035(3) 0.056(4) 0.042(3) 0.009(3) -0.012(3) -0.009(3)
C14 0.040(3) 0.080(4) 0.037(3) 0.002(3) 0.000(3) -0.003(3)
C15 0.044(4) 0.074(4) 0.058(4) -0.004(3) 0.000(3) 0.021(3)
C16 0.058(4) 0.055(4) 0.053(4) 0.001(3) -0.003(3) 0.009(3)
C17 0.088(5) 0.043(3) 0.051(4) 0.002(3) -0.006(4) -0.009(3)
C18 0.068(5) 0.054(4) 0.070(5) 0.016(4) 0.000(4) 0.002(4)
C19 0.050(4) 0.067(4) 0.063(4) 0.024(3) -0.019(3) -0.020(3)
C20 0.044(3) 0.028(3) 0.032(3) 0.006(2) -0.007(2) -0.004(2)

loop_
_atom_type_symbol
_atom_type_description
_atom_type_scat_dispersion_real
_atom_type_scat_dispersion_imag
_atom_type_scat_source
C C 0.0033 0.0016 'International Tables Vol C Tables 4.2.6.8 and 6.1.1.4'
H H 0.0000 0.0000 'International Tables Vol C Tables 4.2.6.8 and 6.1.1.4'
N N 0.0061 0.0033 'International Tables Vol C Tables 4.2.6.8 and 6.1.1.4'
O O 0.0106 0.0060 'International Tables Vol C Tables 4.2.6.8 and 6.1.1.4'
Zn Zn 0.2839 1.4301 'International Tables Vol C Tables 4.2.6.8 and 6.1.1.4'

loop_
_geom_angle_atom_site_label_1
_geom_angle_atom_site_label_2
_geom_angle_atom_site_label_3
_geom_angle
_geom_angle_site_symmetry_1
_geom_angle_site_symmetry_3
O2 Zn1 O3 103.7(2) . 4_645
O2 Zn1 N3 130.5(2) . .
O3 Zn1 N3 111.54(18) 4_645 .
O2 Zn1 N1 103.4(3) . 4_755
O3 Zn1 N1 95.5(2) 4_645 4_755
N3 Zn1 N1 106.52(18) . 4_755
C18 O2 Zn1 114.1(5) . .
C20 O3 Zn1 118.0(4) . 4_654
C5 N1 C1 116.9(5) . .
C5 N1 Zn1 121.3(4) . 4_744
C1 N1 Zn1 121.6(4) . 4_744
C8 N2 C3 129.0(4) . .
C10 N3 C6 116.3(4) . .
C10 N3 Zn1 123.3(4) . .
C6 N3 Zn1 120.4(3) . .
N1 C1 C2 123.0(5) . .
C1 C2 C3 120.6(5) . .
C2 C3 N2 118.9(4) . .
C2 C3 C4 117.1(5) . .
N2 C3 C4 123.8(4) . .
C5 C4 C3 118.5(5) . .
N1 C5 C4 123.7(5) . .
C7 C6 N3 123.4(5) . .
C6 C7 C8 120.5(5) . .
N2 C8 C9 125.5(5) . .
N2 C8 C7 118.1(5) . .
C9 C8 C7 116.3(5) . .
C10 C9 C8 119.3(5) . .
N3 C10 C9 124.1(5) . .
C16 C11 C12 117.4(5) . .
C16 C11 C17 123.0(6) . .
C12 C11 C17 119.3(5) . .
C11 C12 C13 123.1(5) . .
C14 C13 C12 117.4(5) . .
C14 C13 C19 121.8(6) . .
C12 C13 C19 120.8(6) . .
C15 C14 C13 121.1(6) . .
C14 C15 C16 119.5(6) . .
C11 C16 C15 121.5(6) . .
C18 C17 C11 120.5(6) . .
O1 C18 O2 115.2(7) . .
O1 C18 C17 122.4(8) . .
O2 C18 C17 122.4(7) . .
C13 C19 C20 113.1(4) . .
O4 C20 O3 124.3(6) . .
O4 C20 C19 119.4(6) . .
O3 C20 C19 116.3(5) . .

loop_
_geom_bond_atom_site_label_1
_geom_bond_atom_site_label_2
_geom_bond_distance
_geom_bond_site_symmetry_2
Zn1 O2 1.949(6) .
Zn1 O3 1.986(5) 4_645
Zn1 N3 2.044(5) .
Zn1 N1 2.075(5) 4_755
O1 C18 1.161(11) .
O2 C18 1.177(8) .
O3 C20 1.253(7) .
O3 Zn1 1.986(5) 4_654
O4 C20 1.246(6) .
N1 C5 1.347(7) .
N1 C1 1.348(7) .
N1 Zn1 2.075(5) 4_744
N2 C8 1.387(7) .
N2 C3 1.395(7) .
N3 C10 1.341(7) .
N3 C6 1.362(7) .
C1 C2 1.362(7) .
C2 C3 1.390(6) .
C3 C4 1.402(7) .
C4 C5 1.385(7) .
C6 C7 1.353(7) .
C7 C8 1.414(7) .
C8 C9 1.398(7) .
C9 C10 1.386(7) .
C11 C16 1.375(8) .
C11 C12 1.388(7) .
C11 C17 1.514(8) .
C12 C13 1.391(8) .
C13 C14 1.385(8) .
C13 C19 1.512(8) .
C14 C15 1.383(8) .
C15 C16 1.389(8) .
C17 C18 1.500(9) .
C19 C20 1.534(8) .

loop_
_geom_hbond_atom_site_label_D
_geom_hbond_atom_site_label_H
_geom_hbond_atom_site_label_A
_geom_hbond_distance_DH
_geom_hbond_distance_HA
_geom_hbond_distance_DA
_geom_hbond_angle_DHA
_geom_hbond_site_symmetry_A
N2 H2N O4 0.898(19) 1.94(2) 2.815(7) 164(5) 2_755
